data_4114542
loop_
_publ_author_name
'Wei Lu'
'Nianyong Zhu'
'Chi-Ming Che'

_publ_section_title
;
 Polymorphic Forms of a Gold(I) Arylacetylide Complex with Contrasting
 Phosphorescent Characteristics
;
_journal_name_full 'Journal of the American Chemical Society'
_journal_page_first 16081
_journal_page_last 16088
_journal_paper_doi 10.1021/ja0382415
_journal_volume 125
_journal_year 2003
_chemical_formula_moiety 'C26 H19 Au N O2 P'
_chemical_formula_sum 'C26 H19 Au N O2 P'
_chemical_formula_weight 605.36
_chemical_name_systematic
;
 ?
;
_space_group_IT_number 14
_symmetry_cell_setting monoclinic
_symmetry_space_group_name_Hall '-P 2ybc'
_symmetry_space_group_name_H-M 'P 1 21/c 1'
_atom_sites_solution_hydrogens geom
_atom_sites_solution_primary direct
_atom_sites_solution_secondary difmap
_audit_creation_method SHELXL-97
_cell_angle_alpha 90.00
_cell_angle_beta 91.28(3)
_cell_angle_gamma 90.00
_cell_formula_units_Z 4
_cell_length_a 8.611(2)
_cell_length_b 18.466(4)
_cell_length_c 14.184(3)
_cell_measurement_reflns_used 0
_cell_measurement_temperature 253(2)
_cell_measurement_theta_max 0
_cell_measurement_theta_min 0
_cell_volume 2254.8(9)
_computing_cell_refinement Scalepack
_computing_data_collection MarControl
_computing_data_reduction Denzo
_computing_molecular_graphics 'Ortep-3 for Windows (Farrugia, 1997)'
_computing_publication_material 'WinGX publication routines (Farrugia, 1999)'
_computing_structure_refinement 'SHELXL-97 (Sheldrick, 1997)'
_computing_structure_solution SIR-97
_diffrn_ambient_temperature 253(2)
_diffrn_measured_fraction_theta_full 0.934
_diffrn_measured_fraction_theta_max 0.934
_diffrn_measurement_device_type Mar300
_diffrn_measurement_method Oscillation
_diffrn_radiation_monochromator graphite
_diffrn_radiation_source 'fine-focus sealed tube'
_diffrn_radiation_type MoK\a
_diffrn_radiation_wavelength 0.71069
_diffrn_reflns_av_R_equivalents 0.0436
_diffrn_reflns_av_sigmaI/netI 0.0645
_diffrn_reflns_limit_h_max 8
_diffrn_reflns_limit_h_min -9
_diffrn_reflns_limit_k_max 22
_diffrn_reflns_limit_k_min -22
_diffrn_reflns_limit_l_max 14
_diffrn_reflns_limit_l_min -17
_diffrn_reflns_number 10341
_diffrn_reflns_theta_full 25.61
_diffrn_reflns_theta_max 25.61
_diffrn_reflns_theta_min 1.81
_exptl_absorpt_coefficient_mu 6.618
_exptl_absorpt_correction_type none
_exptl_crystal_colour 'pale yellow'
_exptl_crystal_density_diffrn 1.783
_exptl_crystal_description prism
_exptl_crystal_F_000 1168
_exptl_crystal_size_max 0.3
_exptl_crystal_size_mid 0.15
_exptl_crystal_size_min 0.07
_refine_diff_density_max 0.626
_refine_diff_density_min -1.058
_refine_diff_density_rms 0.166
_refine_ls_extinction_method none
_refine_ls_goodness_of_fit_ref 0.993
_refine_ls_hydrogen_treatment mixed
_refine_ls_matrix_type full
_refine_ls_number_parameters 280
_refine_ls_number_reflns 3980
_refine_ls_number_restraints 0
_refine_ls_restrained_S_all 0.993
_refine_ls_R_factor_all 0.0452
_refine_ls_R_factor_gt 0.0281
_refine_ls_shift/su_max 0.000
_refine_ls_shift/su_mean 0.000
_refine_ls_structure_factor_coef Fsqd
_refine_ls_weighting_details 'calc w=1/[\s^2^(Fo^2^)+(0.0483P)^2^+0.0000P] where P=(Fo^2^+2Fc^2^)/3'
_refine_ls_weighting_scheme calc
_refine_ls_wR_factor_gt 0.0774
_refine_ls_wR_factor_ref 0.0968
_reflns_number_gt 2935
_reflns_number_total 3980
_reflns_threshold_expression >2sigma(I)
_cod_data_source_file ja0382415si20030831_053355_5.cif
_cod_data_source_block mar686
_cod_original_sg_symbol_H-M 'P 21/c'
_cod_database_code 4114542

loop_
_symmetry_equiv_pos_as_xyz
'x, y, z'
'-x, y+1/2, -z+1/2'
'-x, -y, -z'
'x, -y-1/2, z-1/2'

loop_
_atom_site_label
_atom_site_type_symbol
_atom_site_fract_x
_atom_site_fract_y
_atom_site_fract_z
_atom_site_U_iso_or_equiv
_atom_site_adp_type
_atom_site_occupancy
_atom_site_symmetry_multiplicity
_atom_site_calc_flag
_atom_site_refinement_flags
Au1 Au 0.45009(3) 0.157098(14) 0.941479(19) 0.03896(12) Uani 1 1 d .
P1 P 0.3069(2) 0.16839(9) 1.07384(13) 0.0354(4) Uani 1 1 d .
O1 O 1.0063(8) 0.0845(4) 0.3796(5) 0.082(2) Uani 1 1 d .
O2 O 0.9900(9) 0.2008(4) 0.3698(5) 0.095(2) Uani 1 1 d .
N1 N 0.9624(8) 0.1435(4) 0.4096(5) 0.059(2) Uani 1 1 d .
C1 C 0.5742(9) 0.1499(4) 0.8233(5) 0.0426(17) Uani 1 1 d .
C2 C 0.6427(8) 0.1502(3) 0.7534(6) 0.0422(17) Uani 1 1 d .
C3 C 0.7225(7) 0.1488(3) 0.6642(5) 0.0359(15) Uani 1 1 d .
C4 C 0.7703(8) 0.0832(4) 0.6243(5) 0.0430(17) Uani 1 1 d .
H4 H 0.7494 0.0400 0.6553 0.052 Uiso 1 1 calc R
C5 C 0.8464(8) 0.0814(4) 0.5414(6) 0.0467(18) Uani 1 1 d .
H5 H 0.8773 0.0376 0.5152 0.056 Uiso 1 1 calc R
C6 C 0.8762(8) 0.1460(4) 0.4972(5) 0.0445(18) Uani 1 1 d .
C7 C 0.8282(9) 0.2107(4) 0.5315(6) 0.0497(19) Uani 1 1 d .
H7 H 0.8464 0.2533 0.4986 0.060 Uiso 1 1 calc R
C8 C 0.7526(8) 0.2121(4) 0.6151(5) 0.0476(18) Uani 1 1 d .
H8 H 0.7207 0.2563 0.6395 0.057 Uiso 1 1 calc R
C9 C 0.4043(7) 0.1317(3) 1.1780(5) 0.0332(15) Uani 1 1 d .
C10 C 0.4330(8) 0.0573(4) 1.1847(6) 0.0449(18) Uani 1 1 d .
H10 H 0.3968 0.0268 1.1368 0.054 Uiso 1 1 calc R
C11 C 0.5134(7) 0.0284(4) 1.2601(6) 0.0475(18) Uani 1 1 d .
H11 H 0.5295 -0.0213 1.2640 0.057 Uiso 1 1 calc R
C12 C 0.5700(8) 0.0733(4) 1.3301(6) 0.0483(18) Uani 1 1 d .
H12 H 0.6246 0.0538 1.3813 0.058 Uiso 1 1 calc R
C13 C 0.5465(9) 0.1472(4) 1.3249(6) 0.0468(19) Uani 1 1 d .
H13 H 0.5853 0.1773 1.3725 0.056 Uiso 1 1 calc R
C14 C 0.4654(8) 0.1764(4) 1.2490(5) 0.0407(17) Uani 1 1 d .
H14 H 0.4513 0.2263 1.2451 0.049 Uiso 1 1 calc R
C15 C 0.1201(7) 0.1234(4) 1.0664(5) 0.0380(15) Uani 1 1 d .
C16 C 0.0416(8) 0.1016(4) 1.1456(6) 0.051(2) Uani 1 1 d .
H16 H 0.0884 0.1058 1.2050 0.061 Uiso 1 1 calc R
C17 C -0.1072(9) 0.0735(4) 1.1360(7) 0.061(2) Uani 1 1 d .
H17 H -0.1600 0.0587 1.1891 0.073 Uiso 1 1 calc R
C18 C -0.1769(9) 0.0675(4) 1.0486(8) 0.064(2) Uani 1 1 d .
H18 H -0.2769 0.0487 1.0428 0.077 Uiso 1 1 calc R
C19 C -0.0998(9) 0.0889(4) 0.9692(7) 0.060(2) Uani 1 1 d .
H19 H -0.1475 0.0848 0.9099 0.072 Uiso 1 1 calc R
C20 C 0.0483(8) 0.1165(4) 0.9782(6) 0.0500(19) Uani 1 1 d .
H20 H 0.1009 0.1307 0.9246 0.060 Uiso 1 1 calc R
C21 C 0.2641(7) 0.2625(3) 1.1026(5) 0.0362(15) Uani 1 1 d .
C22 C 0.1705(8) 0.2799(4) 1.1781(5) 0.0431(17) Uani 1 1 d .
H22 H 0.1286 0.2434 1.2149 0.052 Uiso 1 1 calc R
C23 C 0.1401(9) 0.3518(4) 1.1981(6) 0.052(2) Uani 1 1 d .
H23 H 0.0797 0.3639 1.2493 0.063 Uiso 1 1 calc R
C24 C 0.1997(9) 0.4054(4) 1.1420(6) 0.055(2) Uani 1 1 d .
H24 H 0.1782 0.4537 1.1549 0.066 Uiso 1 1 calc R
C25 C 0.2898(9) 0.3882(4) 1.0677(7) 0.060(2) Uani 1 1 d .
H25 H 0.3300 0.4248 1.0304 0.072 Uiso 1 1 calc R
C26 C 0.3216(9) 0.3172(4) 1.0475(6) 0.052(2) Uani 1 1 d .
H26 H 0.3825 0.3060 0.9962 0.063 Uiso 1 1 calc R

loop_
_atom_site_aniso_label
_atom_site_aniso_U_11
_atom_site_aniso_U_22
_atom_site_aniso_U_33
_atom_site_aniso_U_23
_atom_site_aniso_U_13
_atom_site_aniso_U_12
Au1 0.04550(18) 0.04109(17) 0.03067(17) 0.00123(13) 0.00932(11) 0.00240(12)
P1 0.0416(10) 0.0391(10) 0.0257(10) -0.0025(7) 0.0069(7) -0.0002(7)
O1 0.098(5) 0.103(5) 0.048(4) -0.009(4) 0.033(4) 0.009(4)
O2 0.125(6) 0.099(6) 0.063(5) 0.016(4) 0.049(4) -0.002(4)
N1 0.068(5) 0.080(5) 0.031(4) 0.001(3) 0.022(3) -0.006(3)
C1 0.045(4) 0.050(4) 0.033(4) 0.001(3) 0.009(3) 0.005(3)
C2 0.039(4) 0.045(4) 0.043(5) 0.008(3) 0.007(3) 0.000(3)
C3 0.035(3) 0.046(4) 0.027(4) 0.004(3) 0.006(3) -0.002(3)
C4 0.048(4) 0.042(4) 0.040(5) 0.002(3) 0.013(3) -0.005(3)
C5 0.051(4) 0.045(4) 0.044(5) -0.007(4) 0.006(4) 0.001(3)
C6 0.049(4) 0.058(5) 0.027(4) -0.002(3) 0.002(3) -0.008(3)
C7 0.052(4) 0.053(5) 0.043(5) 0.010(4) 0.004(4) -0.009(3)
C8 0.051(4) 0.050(4) 0.042(5) -0.001(4) 0.010(4) -0.004(3)
C9 0.034(3) 0.033(3) 0.032(4) 0.004(3) 0.003(3) -0.004(3)
C10 0.044(4) 0.045(4) 0.045(5) -0.006(3) -0.002(3) -0.009(3)
C11 0.040(4) 0.038(4) 0.064(6) 0.011(4) -0.004(4) -0.003(3)
C12 0.046(4) 0.056(5) 0.042(5) 0.008(4) -0.007(3) -0.001(3)
C13 0.055(5) 0.054(5) 0.032(4) -0.007(3) -0.008(3) 0.004(3)
C14 0.046(4) 0.033(4) 0.043(5) 0.000(3) 0.002(3) 0.001(3)
C15 0.037(3) 0.039(4) 0.037(4) -0.008(3) 0.000(3) 0.002(3)
C16 0.054(5) 0.061(5) 0.038(5) 0.000(4) 0.012(4) -0.016(4)
C17 0.051(5) 0.075(6) 0.059(6) -0.009(4) 0.021(4) -0.017(4)
C18 0.042(4) 0.061(5) 0.089(8) -0.011(5) -0.003(5) -0.006(4)
C19 0.053(5) 0.064(5) 0.061(6) -0.010(5) -0.019(4) 0.002(4)
C20 0.049(4) 0.054(5) 0.046(5) -0.001(4) -0.003(4) 0.004(3)
C21 0.041(4) 0.031(3) 0.036(4) -0.003(3) -0.008(3) 0.001(3)
C22 0.052(4) 0.048(4) 0.029(4) -0.012(3) 0.006(3) 0.007(3)
C23 0.049(4) 0.060(5) 0.047(5) -0.012(4) -0.008(4) 0.013(4)
C24 0.056(5) 0.040(4) 0.070(6) -0.013(4) -0.007(4) 0.006(3)
C25 0.065(5) 0.035(4) 0.080(7) -0.003(4) 0.012(5) -0.002(3)
C26 0.049(4) 0.051(4) 0.057(6) 0.006(4) 0.009(4) -0.005(3)

loop_
_atom_type_symbol
_atom_type_description
_atom_type_scat_dispersion_real
_atom_type_scat_dispersion_imag
_atom_type_scat_source
Au Au -2.0133 8.8022 'International Tables Vol C Tables 4.2.6.8 and 6.1.1.4'
P P 0.1023 0.0942 'International Tables Vol C Tables 4.2.6.8 and 6.1.1.4'
O O 0.0106 0.0060 'International Tables Vol C Tables 4.2.6.8 and 6.1.1.4'
N N 0.0061 0.0033 'International Tables Vol C Tables 4.2.6.8 and 6.1.1.4'
C C 0.0033 0.0016 'International Tables Vol C Tables 4.2.6.8 and 6.1.1.4'
H H 0.0000 0.0000 'International Tables Vol C Tables 4.2.6.8 and 6.1.1.4'

loop_
_geom_angle_atom_site_label_1
_geom_angle_atom_site_label_2
_geom_angle_atom_site_label_3
_geom_angle
C1 Au1 P1 178.3(2)
C15 P1 C9 105.6(3)
C15 P1 C21 105.5(3)
C9 P1 C21 105.4(3)
C15 P1 Au1 114.0(2)
C9 P1 Au1 112.8(2)
C21 P1 Au1 112.8(2)
O2 N1 O1 122.7(7)
O2 N1 C6 118.2(7)
O1 N1 C6 119.0(7)
C2 C1 Au1 175.7(6)
C1 C2 C3 177.5(8)
C8 C3 C4 117.8(6)
C8 C3 C2 121.2(6)
C4 C3 C2 121.0(6)
C5 C4 C3 121.4(6)
C4 C5 C6 118.2(7)
C7 C6 C5 122.6(7)
C7 C6 N1 119.7(7)
C5 C6 N1 117.7(7)
C6 C7 C8 118.9(7)
C7 C8 C3 121.1(7)
C14 C9 C10 117.9(7)
C14 C9 P1 121.8(5)
C10 C9 P1 120.0(5)
C11 C10 C9 121.5(7)
C10 C11 C12 119.6(7)
C11 C12 C13 120.6(7)
C14 C13 C12 119.9(7)
C13 C14 C9 120.5(6)
C16 C15 C20 119.3(6)
C16 C15 P1 122.4(6)
C20 C15 P1 118.1(5)
C15 C16 C17 119.8(8)
C18 C17 C16 120.3(8)
C17 C18 C19 120.5(8)
C20 C19 C18 119.5(9)
C19 C20 C15 120.6(8)
C26 C21 C22 119.2(6)
C26 C21 P1 119.7(6)
C22 C21 P1 121.0(5)
C23 C22 C21 119.7(7)
C24 C23 C22 119.7(8)
C25 C24 C23 120.5(7)
C24 C25 C26 120.3(8)
C25 C26 C21 120.5(8)

loop_
_geom_bond_atom_site_label_1
_geom_bond_atom_site_label_2
_geom_bond_distance
Au1 C1 2.013(7)
Au1 P1 2.2785(18)
P1 C15 1.812(7)
P1 C9 1.813(7)
P1 C21 1.824(6)
O1 N1 1.233(9)
O2 N1 1.225(9)
N1 C6 1.462(9)
C1 C2 1.165(10)
C2 C3 1.454(9)
C3 C8 1.389(9)
C3 C4 1.402(9)
C4 C5 1.360(9)
C5 C6 1.374(10)
C6 C7 1.359(10)
C7 C8 1.365(10)
C9 C14 1.397(10)
C9 C10 1.398(9)
C10 C11 1.370(10)
C11 C12 1.374(10)
C12 C13 1.381(9)
C13 C14 1.380(11)
C15 C16 1.383(9)
C15 C20 1.390(10)
C16 C17 1.386(10)
C17 C18 1.370(13)
C18 C19 1.378(12)
C19 C20 1.377(10)
C21 C26 1.376(10)
C21 C22 1.393(9)
C22 C23 1.384(9)
C23 C24 1.376(11)
C24 C25 1.359(11)
C25 C26 1.371(10)
